data_4075177
loop_
_publ_author_name
'Karshtedt, Dmitry'
'McBee, Jennifer L.'
'Bell, Alexis T.'
'Tilley, T. Don'

_publ_section_title
;
 Stoichiometric and Catalytic Arene Activations by Platinum Complexes
 Containing Bidentate Monoanionic Nitrogen-Based Ligands
;
_journal_issue 7
_journal_name_full Organometallics
_journal_page_first 1801
_journal_paper_doi 10.1021/om0600902
_journal_volume 25
_journal_year 2006
_chemical_formula_sum 'C21 H17 N3 Pt'
_chemical_formula_weight 506.48
_space_group_IT_number 14
_symmetry_cell_setting monoclinic
_symmetry_Int_Tables_number 14
_symmetry_space_group_name_Hall '-P 2ybc'
_symmetry_space_group_name_H-M 'P 1 21/c 1'
_audit_creation_date 'Wed Jun 15 12:09:12 2005'
_audit_creation_method 'by teXsan'
_cell_angle_alpha 90
_cell_angle_beta 93.410(3)
_cell_angle_gamma 90
_cell_formula_units_Z 8
_cell_length_a 10.295(2)
_cell_length_b 26.794(6)
_cell_length_c 12.618(3)
_cell_measurement_reflns_used 4501
_cell_measurement_temperature 133.2
_cell_measurement_theta_max 24.5
_cell_measurement_theta_min 2.0
_cell_volume 3474.4(13)
_computing_cell_refinement 'Bruker-AXS SAINT v6.40'
_computing_data_collection 'Bruker-AXS SMART v5.054'
_computing_data_reduction 'Bruker-AXS SAINT v6.40'
_computing_publication_material teXsan
_computing_structure_refinement teXsan
_computing_structure_solution SIR97
_diffrn_measured_fraction_theta_full 0.9631
_diffrn_measured_fraction_theta_max 0.9631
_diffrn_measurement_device_type 'Bruker SMART 1000'
_diffrn_measurement_method \w-scans
_diffrn_radiation_type 'Mo K\a'
_diffrn_radiation_wavelength 0.7107
_diffrn_reflns_av_R_equivalents 0.043
_diffrn_reflns_limit_h_max 12
_diffrn_reflns_limit_h_min 0
_diffrn_reflns_limit_k_max 30
_diffrn_reflns_limit_k_min 0
_diffrn_reflns_limit_l_max 14
_diffrn_reflns_limit_l_min -14
_diffrn_reflns_number 15281
_diffrn_reflns_theta_full 24.72
_diffrn_reflns_theta_max 24.72
_diffrn_standards_decay_% 0
_diffrn_standards_interval_count 0
_diffrn_standards_interval_time 0
_diffrn_standards_number 0
_exptl_absorpt_coefficient_mu 8.052
_exptl_absorpt_correction_T_max 0.696
_exptl_absorpt_correction_T_min 0.334
_exptl_absorpt_correction_type empirical
_exptl_absorpt_process_details 'Blessing, 1995'
_exptl_crystal_colour 'pale yellow'
_exptl_crystal_density_diffrn 1.936
_exptl_crystal_density_method 'not measured'
_exptl_crystal_description platelike
_exptl_crystal_F_000 1936.00
_exptl_crystal_size_max 0.195
_exptl_crystal_size_mid 0.150
_exptl_crystal_size_min 0.045
_refine_diff_density_max 1.30
_refine_diff_density_min -2.57
_refine_ls_extinction_method none
_refine_ls_goodness_of_fit_ref 1.368
_refine_ls_hydrogen_treatment constr
_refine_ls_number_parameters 451
_refine_ls_number_reflns 4151
_refine_ls_R_factor_all 0.0624
_refine_ls_R_factor_gt 0.0383
_refine_ls_shift/su_max 0.0005
_refine_ls_structure_factor_coef F
_refine_ls_weighting_details 'w = 1/[\s^2^(Fo) + 0.00022|Fo|^2^]'
_refine_ls_weighting_scheme calc
_refine_ls_wR_factor_all 0.0474
_refine_ls_wR_factor_ref 0.0422
_reflns_number_gt 4151
_reflns_number_total 5710
_reflns_threshold_expression F^2^>3.0\s(F^2^)
_cod_data_source_file om0600902si20060127_023138.cif
_cod_data_source_block Dmitriy_Karshtedt_N2ligand
_cod_original_cell_volume 3474(1)
_cod_original_sg_symbol_H-M 'P 21/c     '
_cod_original_formula_sum 'C21 H17 N3 Pt '
_cod_database_code 4075177

loop_
_symmetry_equiv_pos_as_xyz
x,y,z
-x,1/2+y,1/2-z
-x,-y,-z
x,1/2-y,1/2+z

loop_
_atom_site_label
_atom_site_type_symbol
_atom_site_fract_x
_atom_site_fract_y
_atom_site_fract_z
_atom_site_U_iso_or_equiv
_atom_site_adp_type
_atom_site_occupancy
_atom_site_calc_flag
Pt1 Pt 0.13392(4) 0.15578(1) -0.31581(3) 0.0209(1) Uani 1.00 d
Pt2 Pt -0.01596(4) 0.08229(1) -0.03751(3) 0.0228(1) Uani 1.00 d
N1 N 0.0678(7) 0.1987(3) -0.1902(5) 0.019(2) Uani 1.00 d
N2 N 0.2954(7) 0.1930(3) -0.2728(6) 0.022(2) Uani 1.00 d
N3 N -0.0324(8) 0.1225(3) -0.3520(6) 0.026(2) Uani 1.00 d
N4 N 0.1652(7) 0.1141(3) 0.0158(6) 0.025(2) Uani 1.00 d
N5 N -0.0670(7) 0.1152(3) 0.0952(6) 0.021(2) Uani 1.00 d
N6 N 0.0462(7) 0.0458(3) -0.1607(6) 0.025(2) Uani 1.00 d
C1 C -0.0520(9) 0.2001(3) -0.1533(8) 0.029(3) Uani 1.00 d
C2 C -0.0816(10) 0.2246(3) -0.0625(8) 0.027(3) Uani 1.00 d
C3 C 0.0168(10) 0.2493(4) -0.0061(7) 0.026(3) Uani 1.00 d
C4 C 0.1419(10) 0.2491(3) -0.0399(7) 0.027(3) Uani 1.00 d
C5 C 0.1651(9) 0.2235(3) -0.1343(7) 0.022(3) Uani 1.00 d
C6 C 0.2897(10) 0.2203(3) -0.1790(7) 0.025(3) Uani 1.00 d
C7 C 0.4084(10) 0.2428(3) -0.1527(8) 0.028(3) Uani 1.00 d
C8 C 0.4937(9) 0.2303(3) -0.2326(8) 0.025(3) Uani 1.00 d
C9 C 0.6210(10) 0.2426(4) -0.2515(9) 0.036(3) Uani 1.00 d
C10 C 0.6734(10) 0.2278(4) -0.3435(8) 0.034(3) Uani 1.00 d
C11 C 0.600(1) 0.1989(4) -0.4170(8) 0.034(3) Uani 1.00 d
C12 C 0.4732(10) 0.1839(3) -0.4006(8) 0.026(3) Uani 1.00 d
C13 C 0.4199(9) 0.1993(3) -0.3072(7) 0.024(3) Uani 1.00 d
C14 C -0.127(1) 0.1019(4) -0.3726(7) 0.028(3) Uani 1.00 d
C15 C -0.247(1) 0.0740(4) -0.3981(8) 0.038(3) Uani 1.00 d
C16 C 0.2149(9) 0.1124(3) -0.4227(7) 0.021(3) Uani 1.00 d
C17 C 0.1773(10) 0.1113(4) -0.5309(8) 0.029(3) Uani 1.00 d
C18 C 0.240(1) 0.0834(4) -0.6034(9) 0.039(3) Uani 1.00 d
C19 C 0.3428(10) 0.0537(4) -0.5705(9) 0.033(3) Uani 1.00 d
C20 C 0.3783(9) 0.0508(4) -0.4640(8) 0.032(3) Uani 1.00 d
C21 C 0.3157(10) 0.0806(3) -0.3906(8) 0.030(3) Uani 1.00 d
C22 C 0.2793(10) 0.1119(4) -0.0291(8) 0.027(3) Uani 1.00 d
C23 C 0.3888(9) 0.1368(4) 0.0100(8) 0.031(3) Uani 1.00 d
C24 C 0.3806(10) 0.1662(4) 0.1021(9) 0.032(3) Uani 1.00 d
C25 C 0.2639(10) 0.1694(3) 0.1481(8) 0.027(3) Uani 1.00 d
C26 C 0.1562(9) 0.1430(3) 0.1050(7) 0.024(3) Uani 1.00 d
C27 C 0.0314(9) 0.1422(3) 0.1488(7) 0.020(3) Uani 1.00 d
C28 C -0.0095(10) 0.1609(3) 0.2438(8) 0.026(3) Uani 1.00 d
C29 C -0.1366(9) 0.1430(3) 0.2544(8) 0.023(3) Uani 1.00 d
C30 C -0.2209(10) 0.1453(3) 0.3351(7) 0.026(3) Uani 1.00 d
C31 C -0.339(1) 0.1206(4) 0.3242(8) 0.034(3) Uani 1.00 d
C32 C -0.3733(10) 0.0935(4) 0.2301(9) 0.032(3) Uani 1.00 d
C33 C -0.2899(10) 0.0903(4) 0.1488(8) 0.029(3) Uani 1.00 d
C34 C -0.1705(9) 0.1148(3) 0.1597(7) 0.024(3) Uani 1.00 d
C35 C 0.0686(10) 0.0207(4) -0.2305(8) 0.028(3) Uani 1.00 d
C36 C 0.094(1) -0.0111(4) -0.3210(8) 0.038(3) Uani 1.00 d
C37 C -0.1933(9) 0.0599(3) -0.0893(7) 0.023(3) Uani 1.00 d
C38 C -0.228(1) 0.0101(4) -0.0974(9) 0.036(3) Uani 1.00 d
C39 C -0.349(1) -0.0050(4) -0.1363(9) 0.043(4) Uani 1.00 d
C40 C -0.4421(10) 0.0298(4) -0.1726(8) 0.035(3) Uani 1.00 d
C41 C -0.411(1) 0.0794(4) -0.1668(8) 0.032(3) Uani 1.00 d
C42 C -0.2883(10) 0.0946(3) -0.1254(8) 0.027(3) Uani 1.00 d
H1 H -0.1202 0.1832 -0.1926 0.0342 Uiso 1.00 calc
H2 H -0.1677 0.2244 -0.0392 0.0321 Uiso 1.00 calc
H3 H -0.0015 0.2668 0.0568 0.0308 Uiso 1.00 calc
H4 H 0.2105 0.2658 -0.0005 0.0319 Uiso 1.00 calc
H5 H 0.4289 0.2630 -0.0920 0.0341 Uiso 1.00 calc
H6 H 0.6719 0.2614 -0.2004 0.0435 Uiso 1.00 calc
H7 H 0.7598 0.2372 -0.3574 0.0405 Uiso 1.00 calc
H8 H 0.6377 0.1891 -0.4806 0.0405 Uiso 1.00 calc
H9 H 0.4250 0.1640 -0.4512 0.0312 Uiso 1.00 calc
H10 H -0.2491 0.0451 -0.3547 0.0450 Uiso 1.00 calc
H11 H -0.2510 0.0644 -0.4707 0.0450 Uiso 1.00 calc
H12 H -0.3201 0.0945 -0.3854 0.0450 Uiso 1.00 calc
H13 H 0.1046 0.1308 -0.5556 0.0349 Uiso 1.00 calc
H14 H 0.2127 0.0848 -0.6765 0.0472 Uiso 1.00 calc
H15 H 0.3888 0.0353 -0.6205 0.0400 Uiso 1.00 calc
H16 H 0.4455 0.0285 -0.4397 0.0381 Uiso 1.00 calc
H17 H 0.3432 0.0788 -0.3175 0.0365 Uiso 1.00 calc
H18 H 0.2852 0.0921 -0.0912 0.0327 Uiso 1.00 calc
H19 H 0.4682 0.1342 -0.0242 0.0374 Uiso 1.00 calc
H20 H 0.4549 0.1834 0.1316 0.0380 Uiso 1.00 calc
H21 H 0.2561 0.1897 0.2092 0.0324 Uiso 1.00 calc
H22 H 0.0390 0.1818 0.2924 0.0309 Uiso 1.00 calc
H23 H -0.1982 0.1637 0.3978 0.0312 Uiso 1.00 calc
H24 H -0.3965 0.1217 0.3800 0.0403 Uiso 1.00 calc
H25 H -0.4556 0.0774 0.2229 0.0379 Uiso 1.00 calc
H26 H -0.3133 0.0716 0.0866 0.0350 Uiso 1.00 calc
H27 H 0.1364 0.0080 -0.3725 0.0454 Uiso 1.00 calc
H28 H 0.0146 -0.0239 -0.3516 0.0454 Uiso 1.00 calc
H29 H 0.1491 -0.0380 -0.2978 0.0454 Uiso 1.00 calc
H30 H -0.1662 -0.0146 -0.0751 0.0430 Uiso 1.00 calc
H31 H -0.3699 -0.0395 -0.1385 0.0519 Uiso 1.00 calc
H32 H -0.5253 0.0193 -0.2007 0.0425 Uiso 1.00 calc
H33 H -0.4727 0.1038 -0.1912 0.0388 Uiso 1.00 calc
H34 H -0.2687 0.1292 -0.1214 0.0322 Uiso 1.00 calc

loop_
_atom_site_aniso_label
_atom_site_aniso_U_11
_atom_site_aniso_U_22
_atom_site_aniso_U_33
_atom_site_aniso_U_12
_atom_site_aniso_U_13
_atom_site_aniso_U_23
Pt1 0.0246(2) 0.0182(2) 0.0190(2) 0.0003(2) -0.0061(2) -0.0002(2)
Pt2 0.0262(2) 0.0214(2) 0.0197(2) 0.0010(2) -0.0074(2) 0.0008(2)
N1 0.024(5) 0.017(4) 0.014(4) -0.004(3) -0.002(4) 0.003(3)
N2 0.025(5) 0.019(4) 0.020(4) 0.001(3) -0.008(4) 0.003(3)
N3 0.035(5) 0.015(4) 0.026(5) 0.008(4) -0.013(4) -0.004(4)
N4 0.024(5) 0.021(4) 0.030(5) 0.000(4) -0.006(4) 0.003(4)
N5 0.020(5) 0.021(4) 0.021(4) -0.002(3) -0.010(4) 0.001(3)
N6 0.027(5) 0.023(5) 0.024(5) 0.002(4) -0.006(4) -0.001(4)
C1 0.023(6) 0.023(5) 0.038(6) -0.008(5) -0.010(5) 0.007(5)
C2 0.032(6) 0.025(6) 0.024(5) 0.005(5) 0.007(5) 0.001(5)
C3 0.039(7) 0.022(5) 0.016(5) 0.002(5) 0.003(5) 0.001(4)
C4 0.035(7) 0.023(5) 0.020(5) 0.001(5) -0.007(5) -0.006(4)
C5 0.026(6) 0.016(5) 0.024(5) 0.002(4) 0.002(5) 0.006(4)
C6 0.033(6) 0.022(5) 0.019(5) 0.005(4) -0.005(5) 0.003(4)
C7 0.032(6) 0.024(6) 0.028(6) -0.011(5) -0.011(5) -0.006(4)
C8 0.028(6) 0.019(5) 0.027(6) 0.001(5) -0.006(5) 0.001(4)
C9 0.026(6) 0.042(7) 0.039(7) -0.010(5) -0.016(5) 0.006(5)
C10 0.025(6) 0.043(7) 0.034(6) -0.005(5) 0.003(5) 0.009(5)
C11 0.035(7) 0.037(6) 0.029(6) 0.005(5) 0.000(5) 0.001(5)
C12 0.027(6) 0.024(6) 0.027(6) 0.001(4) -0.002(5) 0.001(4)
C13 0.028(6) 0.025(5) 0.018(5) 0.002(4) -0.002(5) 0.007(4)
C14 0.043(7) 0.023(6) 0.017(5) 0.007(5) -0.004(5) -0.001(4)
C15 0.032(7) 0.056(8) 0.023(6) -0.011(5) -0.013(5) 0.002(5)
C16 0.018(5) 0.019(5) 0.026(5) -0.003(4) 0.001(4) 0.004(4)
C17 0.030(6) 0.028(6) 0.028(6) 0.001(5) -0.006(5) -0.005(5)
C18 0.051(8) 0.034(7) 0.033(6) -0.005(6) 0.000(6) -0.004(5)
C19 0.031(6) 0.027(6) 0.041(7) 0.010(5) -0.002(5) -0.000(5)
C20 0.025(6) 0.032(6) 0.037(6) 0.013(5) -0.006(5) -0.000(5)
C21 0.038(7) 0.020(5) 0.032(6) 0.002(5) -0.009(5) 0.004(5)
C22 0.027(6) 0.028(6) 0.027(6) 0.005(5) 0.004(5) -0.002(5)
C23 0.017(6) 0.044(7) 0.033(6) 0.001(5) 0.002(5) 0.003(5)
C24 0.022(6) 0.032(6) 0.040(7) 0.002(5) -0.004(5) 0.005(5)
C25 0.031(6) 0.016(5) 0.032(6) 0.000(4) -0.007(5) -0.005(4)
C26 0.029(6) 0.022(5) 0.019(5) 0.007(4) -0.004(5) 0.004(4)
C27 0.017(5) 0.019(5) 0.024(5) 0.003(4) -0.008(4) 0.006(4)
C28 0.034(6) 0.016(5) 0.026(6) 0.001(5) -0.010(5) -0.003(4)
C29 0.013(5) 0.028(6) 0.028(6) 0.001(4) -0.011(4) 0.001(4)
C30 0.035(6) 0.021(5) 0.021(5) -0.000(5) -0.012(5) -0.008(4)
C31 0.035(7) 0.035(6) 0.032(6) 0.003(5) 0.009(5) 0.006(5)
C32 0.024(6) 0.032(6) 0.038(6) -0.005(5) -0.002(5) 0.002(5)
C33 0.032(6) 0.033(6) 0.021(5) -0.006(5) -0.008(5) 0.003(4)
C34 0.018(6) 0.028(6) 0.025(5) 0.004(4) -0.007(5) 0.007(4)
C35 0.024(6) 0.028(6) 0.031(6) 0.006(5) -0.011(5) 0.006(5)
C36 0.048(7) 0.036(6) 0.028(6) 0.010(5) -0.000(6) -0.008(5)
C37 0.033(6) 0.021(5) 0.014(5) -0.003(4) -0.016(4) -0.003(4)
C38 0.038(7) 0.021(5) 0.046(7) 0.002(5) -0.020(6) 0.004(5)
C39 0.051(8) 0.022(6) 0.054(7) -0.010(5) -0.024(6) 0.008(5)
C40 0.032(7) 0.036(6) 0.037(6) -0.007(5) -0.014(5) -0.004(5)
C41 0.034(7) 0.033(6) 0.030(6) 0.006(5) 0.001(5) 0.002(5)
C42 0.029(6) 0.024(6) 0.027(6) 0.008(4) -0.003(5) -0.001(4)

loop_
_atom_type_symbol
_atom_type_description
_atom_type_scat_dispersion_real
_atom_type_scat_dispersion_imag
_atom_type_scat_source
Pt Pt -1.703 8.390
;International Tables for Crystallography
(1992, Vol. C, Tables 4.2.6.8 and 6.1.1.1)
;
N N 0.006 0.003
;International Tables for Crystallography
(1992, Vol. C, Tables 4.2.6.8 and 6.1.1.1)
;
C C 0.003 0.002
;International Tables for Crystallography
(1992, Vol. C, Tables 4.2.6.8 and 6.1.1.1)
;
H H 0.000 0.000
;International Tables for Crystallography
(1992, Vol. C, Table 6.1.1.2)
;

loop_
_geom_angle_atom_site_label_1
_geom_angle_atom_site_label_2
_geom_angle_atom_site_label_3
_geom_angle
_geom_angle_publ_flag
N1 PT1 N2 79.8(3) ?
N1 PT1 N3 96.2(3) ?
N1 PT1 C16 172.9(3) ?
N2 PT1 N3 175.8(3) ?
N2 PT1 C16 95.7(3) ?
N3 PT1 C16 88.4(3) ?
N4 PT2 N5 80.0(3) ?
N4 PT2 N6 97.4(3) ?
N4 PT2 C37 173.9(3) ?
N5 PT2 N6 174.6(3) ?
N5 PT2 C37 97.3(3) ?
N6 PT2 C37 85.8(3) ?
PT1 N1 C1 128.4(6) ?
PT1 N1 C5 113.3(6) ?
C1 N1 C5 117.9(8) ?
PT1 N2 C6 114.7(6) ?
PT1 N2 C13 138.6(6) ?
C6 N2 C13 106.7(8) ?
PT1 N3 C14 178.1(8) ?
PT2 N4 C22 128.8(7) ?
PT2 N4 C26 112.6(6) ?
C22 N4 C26 118.4(8) ?
PT2 N5 C27 114.8(6) ?
PT2 N5 C34 138.2(6) ?
C27 N5 C34 106.5(7) ?
PT2 N6 C35 171.0(8) ?
N1 C1 C2 123.9(9) ?
C1 C2 C3 118.1(9) ?
C2 C3 C4 120.7(9) ?
C3 C4 C5 118.1(9) ?
N1 C5 C4 121.3(8) ?
N1 C5 C6 114.5(8) ?
C4 C5 C6 124.2(9) ?
N2 C6 C5 116.6(8) ?
N2 C6 C7 110.5(8) ?
C5 C6 C7 132.6(9) ?
C6 C7 C8 107.6(8) ?
C7 C8 C9 134.3(9) ?
C7 C8 C13 106.1(8) ?
C9 C8 C13 119.6(9) ?
C8 C9 C10 120.1(10) ?
C9 C10 C11 119.9(9) ?
C10 C11 C12 122.5(9) ?
C11 C12 C13 117.5(9) ?
N2 C13 C8 109.1(8) ?
N2 C13 C12 130.3(9) ?
C8 C13 C12 120.3(9) ?
N3 C14 C15 178(1) ?
PT1 C16 C17 124.6(7) ?
PT1 C16 C21 119.7(7) ?
C17 C16 C21 115.7(9) ?
C16 C17 C18 123.1(9) ?
C17 C18 C19 120(1) ?
C18 C19 C20 119.1(9) ?
C19 C20 C21 120.4(9) ?
C16 C21 C20 121.4(9) ?
N4 C22 C23 123.3(9) ?
C22 C23 C24 118.6(9) ?
C23 C24 C25 118.9(9) ?
C24 C25 C26 119.9(9) ?
N4 C26 C25 120.9(9) ?
N4 C26 C27 114.5(9) ?
C25 C26 C27 124.6(9) ?
N5 C27 C26 117.8(8) ?
N5 C27 C28 111.1(8) ?
C26 C27 C28 130.9(9) ?
C27 C28 C29 106.8(8) ?
C28 C29 C30 133.2(9) ?
C28 C29 C34 106.4(8) ?
C30 C29 C34 120.3(8) ?
C29 C30 C31 119.5(8) ?
C30 C31 C32 120.3(9) ?
C31 C32 C33 121.1(9) ?
C32 C33 C34 118.8(9) ?
N5 C34 C29 109.2(8) ?
N5 C34 C33 130.8(9) ?
C29 C34 C33 119.9(9) ?
N6 C35 C36 178(1) ?
PT2 C37 C38 122.9(7) ?
PT2 C37 C42 120.9(7) ?
C38 C37 C42 116.2(9) ?
C37 C38 C39 122.4(9) ?
C38 C39 C40 120.9(9) ?
C39 C40 C41 118.4(10) ?
C40 C41 C42 120.5(9) ?
C37 C42 C41 121.6(9) ?
N1 C1 H1 118.062 no
C2 C1 H1 118.060 no
C1 C2 H2 120.968 no
C3 C2 H2 120.964 no
C2 C3 H3 119.635 no
C4 C3 H3 119.635 no
C3 C4 H4 120.944 no
C5 C4 H4 120.940 no
C6 C7 H5 126.221 no
C8 C7 H5 126.224 no
C8 C9 H6 119.947 no
C10 C9 H6 119.952 no
C9 C10 H7 120.045 no
C11 C10 H7 120.048 no
C10 C11 H8 118.746 no
C12 C11 H8 118.745 no
C11 C12 H9 121.268 no
C13 C12 H9 121.261 no
C14 C15 H10 109.475 no
C14 C15 H11 109.476 no
C14 C15 H12 109.477 no
H10 C15 H11 109.462 no
H10 C15 H12 109.468 no
H11 C15 H12 109.470 no
C16 C17 H13 118.431 no
C18 C17 H13 118.430 no
C17 C18 H14 119.942 no
C19 C18 H14 119.944 no
C18 C19 H15 120.457 no
C20 C19 H15 120.455 no
C19 C20 H16 119.809 no
C21 C20 H16 119.805 no
C16 C21 H17 119.310 no
C20 C21 H17 119.308 no
N4 C22 H18 118.369 no
C23 C22 H18 118.372 no
C22 C23 H19 120.689 no
C24 C23 H19 120.685 no
C23 C24 H20 120.565 no
C25 C24 H20 120.565 no
C24 C25 H21 120.061 no
C26 C25 H21 120.066 no
C27 C28 H22 126.587 no
C29 C28 H22 126.582 no
C29 C30 H23 120.274 no
C31 C30 H23 120.272 no
C30 C31 H24 119.831 no
C32 C31 H24 119.823 no
C31 C32 H25 119.433 no
C33 C32 H25 119.431 no
C32 C33 H26 120.605 no
C34 C33 H26 120.607 no
C35 C36 H27 109.480 no
C35 C36 H28 109.477 no
C35 C36 H29 109.475 no
H27 C36 H28 109.468 no
H27 C36 H29 109.465 no
H28 C36 H29 109.463 no
C37 C38 H30 118.820 no
C39 C38 H30 118.814 no
C38 C39 H31 119.575 no
C40 C39 H31 119.570 no
C39 C40 H32 120.779 no
C41 C40 H32 120.781 no
C40 C41 H33 119.767 no
C42 C41 H33 119.766 no
C37 C42 H34 119.176 no
C41 C42 H34 119.179 no

loop_
_geom_bond_atom_site_label_1
_geom_bond_atom_site_label_2
_geom_bond_distance
_geom_bond_publ_flag
PT1 N1 2.103(7) yes
PT1 N2 1.986(7) yes
PT1 N3 1.961(8) yes
PT1 C16 2.000(9) yes
PT2 N4 2.123(8) yes
PT2 N5 1.991(7) yes
PT2 N6 1.974(8) yes
PT2 C37 1.995(9) yes
N1 C1 1.35(1) yes
N1 C5 1.36(1) yes
N2 C6 1.40(1) yes
N2 C13 1.39(1) yes
N3 C14 1.14(1) yes
N4 C22 1.34(1) yes
N4 C26 1.37(1) yes
N5 C27 1.39(1) yes
N5 C34 1.38(1) yes
N6 C35 1.14(1) yes
C1 C2 1.37(1) yes
C2 C3 1.37(1) yes
C3 C4 1.38(1) yes
C4 C5 1.41(1) yes
C5 C6 1.43(1) yes
C6 C7 1.38(1) yes
C7 C8 1.42(1) yes
C8 C9 1.39(1) yes
C8 C13 1.44(1) yes
C9 C10 1.37(1) yes
C10 C11 1.40(1) yes
C11 C12 1.39(1) yes
C12 C13 1.39(1) yes
C14 C15 1.46(1) yes
C16 C17 1.40(1) yes
C16 C21 1.38(1) yes
C17 C18 1.37(1) yes
C18 C19 1.37(1) yes
C19 C20 1.37(1) yes
C20 C21 1.41(1) yes
C22 C23 1.38(1) yes
C23 C24 1.41(1) yes
C24 C25 1.37(1) yes
C25 C26 1.40(1) yes
C26 C27 1.43(1) yes
C27 C28 1.39(1) yes
C28 C29 1.41(1) yes
C29 C30 1.38(1) yes
C29 C34 1.44(1) yes
C30 C31 1.38(1) yes
C31 C32 1.42(1) yes
C32 C33 1.38(1) yes
C33 C34 1.39(1) yes
C35 C36 1.46(1) yes
C37 C38 1.39(1) yes
C37 C42 1.40(1) yes
C38 C39 1.37(1) yes
C39 C40 1.39(1) yes
C40 C41 1.37(1) yes
C41 C42 1.40(1) yes
C1 H1 0.950 no
C2 H2 0.950 no
C3 H3 0.950 no
C4 H4 0.950 no
C7 H5 0.950 no
C9 H6 0.950 no
C10 H7 0.950 no
C11 H8 0.950 no
C12 H9 0.950 no
C15 H10 0.950 no
C15 H11 0.950 no
C15 H12 0.950 no
C17 H13 0.950 no
C18 H14 0.950 no
C19 H15 0.950 no
C20 H16 0.950 no
C21 H17 0.950 no
C22 H18 0.950 no
C23 H19 0.950 no
C24 H20 0.950 no
C25 H21 0.950 no
C28 H22 0.950 no
C30 H23 0.950 no
C31 H24 0.950 no
C32 H25 0.950 no
C33 H26 0.950 no
C36 H27 0.950 no
C36 H28 0.950 no
C36 H29 0.950 no
C38 H30 0.950 no
C39 H31 0.950 no
C40 H32 0.950 no
C41 H33 0.950 no
C42 H34 0.950 no

loop_
_geom_contact_atom_site_label_1
_geom_contact_atom_site_label_2
_geom_contact_distance
_geom_contact_site_symmetry_2
PT2 C1 3.489(9) .
N1 N4 3.55(1) .
N3 N6 3.24(1) .
N3 C35 3.27(1) .
N4 C5 3.49(1) .
N4 C38 3.53(1) 3_555
N5 C2 3.54(1) .
N6 C14 3.47(1) .
C3 C26 3.45(1) .
C3 C27 3.47(1) .
C4 C25 3.38(1) .
C4 C26 3.38(1) .
C5 C22 3.45(1) .
C6 C23 3.38(1) .
C6 C22 3.47(1) .
C7 C23 3.52(1) .
C9 C30 3.56(1) 4_654
C14 C35 3.40(1) .
C15 C41 3.46(1) .
C15 C42 3.53(1) .
C15 C19 3.58(1) 3_554
C17 C28 3.59(1) 1_554
C21 C36 3.50(1) .
C22 C39 3.59(1) 3_555
C23 C41 3.49(1) 1_655
C24 C32 3.51(1) 1_655
C33 C36 3.57(1) 3_555
C34 C36 3.51(1) 3_555

loop_
_geom_torsion_atom_site_label_1
_geom_torsion_atom_site_label_2
_geom_torsion_atom_site_label_3
_geom_torsion_atom_site_label_4
_geom_torsion
_geom_torsion_site_symmetry_1
_geom_torsion_site_symmetry_2
_geom_torsion_site_symmetry_3
_geom_torsion_site_symmetry_4
_geom_torsion_publ_flag
PT1 N1 C1 C2 171.4(7) 1_555 1_555 1_555 1_555 yes
PT1 N1 C5 C4 -172.1(7) 1_555 1_555 1_555 1_555 yes
PT1 N1 C5 C6 6.8(9) 1_555 1_555 1_555 1_555 yes
PT1 N2 C6 C5 -8.2(10) 1_555 1_555 1_555 1_555 yes
PT1 N2 C6 C7 176.9(6) 1_555 1_555 1_555 1_555 yes
PT1 N2 C13 C8 -176.3(7) 1_555 1_555 1_555 1_555 yes
PT1 N2 C13 C12 9(1) 1_555 1_555 1_555 1_555 yes
PT1 N3 C14 C15 11(57) 1_555 1_555 1_555 1_555 yes
PT1 C16 C17 C18 175.7(8) 1_555 1_555 1_555 1_555 yes
PT1 C16 C21 C20 -177.7(7) 1_555 1_555 1_555 1_555 yes
PT2 N4 C22 C23 175.8(7) 1_555 1_555 1_555 1_555 yes
PT2 N4 C26 C25 -176.1(7) 1_555 1_555 1_555 1_555 yes
PT2 N4 C26 C27 5.3(9) 1_555 1_555 1_555 1_555 yes
PT2 N5 C27 C26 -0.8(10) 1_555 1_555 1_555 1_555 yes
PT2 N5 C27 C28 -175.8(6) 1_555 1_555 1_555 1_555 yes
PT2 N5 C34 C29 171.7(7) 1_555 1_555 1_555 1_555 yes
PT2 N5 C34 C33 -4(1) 1_555 1_555 1_555 1_555 yes
PT2 N6 C35 C36 66(47) 1_555 1_555 1_555 1_555 yes
PT2 C37 C38 C39 -177.9(9) 1_555 1_555 1_555 1_555 yes
PT2 C37 C42 C41 176.7(7) 1_555 1_555 1_555 1_555 yes
N1 PT1 N2 C6 8.9(6) 1_555 1_555 1_555 1_555 yes
N1 PT1 N2 C13 -173.9(9) 1_555 1_555 1_555 1_555 yes
N1 PT1 N3 C14 -123(23) 1_555 1_555 1_555 1_555 yes
N1 PT1 C16 C17 -170(2) 1_555 1_555 1_555 1_555 yes
N1 PT1 C16 C21 9(2) 1_555 1_555 1_555 1_555 yes
N1 C1 C2 C3 0(1) 1_555 1_555 1_555 1_555 yes
N1 C5 C4 C3 -1(1) 1_555 1_555 1_555 1_555 yes
N1 C5 C6 N2 0(1) 1_555 1_555 1_555 1_555 yes
N1 C5 C6 C7 174.1(10) 1_555 1_555 1_555 1_555 yes
N2 PT1 N1 C1 178.8(8) 1_555 1_555 1_555 1_555 yes
N2 PT1 N1 C5 -8.7(6) 1_555 1_555 1_555 1_555 yes
N2 PT1 N3 C14 -137(21) 1_555 1_555 1_555 1_555 yes
N2 PT1 C16 C17 -119.2(8) 1_555 1_555 1_555 1_555 yes
N2 PT1 C16 C21 60.8(7) 1_555 1_555 1_555 1_555 yes
N2 C6 C5 C4 179.5(8) 1_555 1_555 1_555 1_555 yes
N2 C6 C7 C8 0(1) 1_555 1_555 1_555 1_555 yes
N2 C13 C8 C7 0(1) 1_555 1_555 1_555 1_555 yes
N2 C13 C8 C9 -178.7(8) 1_555 1_555 1_555 1_555 yes
N2 C13 C12 C11 175.3(9) 1_555 1_555 1_555 1_555 yes
N3 PT1 N1 C1 -0.2(8) 1_555 1_555 1_555 1_555 yes
N3 PT1 N1 C5 172.3(6) 1_555 1_555 1_555 1_555 yes
N3 PT1 N2 C6 22(4) 1_555 1_555 1_555 1_555 yes
N3 PT1 N2 C13 -160(3) 1_555 1_555 1_555 1_555 yes
N3 PT1 C16 C17 60.2(8) 1_555 1_555 1_555 1_555 yes
N3 PT1 C16 C21 -119.8(7) 1_555 1_555 1_555 1_555 yes
N4 PT2 N5 C27 2.8(6) 1_555 1_555 1_555 1_555 yes
N4 PT2 N5 C34 -167.2(9) 1_555 1_555 1_555 1_555 yes
N4 PT2 N6 C35 155(4) 1_555 1_555 1_555 1_555 yes
N4 PT2 C37 C38 -177(2) 1_555 1_555 1_555 1_555 yes
N4 PT2 C37 C42 5(3) 1_555 1_555 1_555 1_555 yes
N4 C22 C23 C24 0(1) 1_555 1_555 1_555 1_555 yes
N4 C26 C25 C24 0(1) 1_555 1_555 1_555 1_555 yes
N4 C26 C27 N5 -3(1) 1_555 1_555 1_555 1_555 yes
N4 C26 C27 C28 170.6(9) 1_555 1_555 1_555 1_555 yes
N5 PT2 N4 C22 -179.9(8) 1_555 1_555 1_555 1_555 yes
N5 PT2 N4 C26 -4.5(6) 1_555 1_555 1_555 1_555 yes
N5 PT2 N6 C35 94(5) 1_555 1_555 1_555 1_555 yes
N5 PT2 C37 C38 -114.1(8) 1_555 1_555 1_555 1_555 yes
N5 PT2 C37 C42 69.5(8) 1_555 1_555 1_555 1_555 yes
N5 C27 C26 C25 178.3(8) 1_555 1_555 1_555 1_555 yes
N5 C27 C28 C29 3(1) 1_555 1_555 1_555 1_555 yes
N5 C34 C29 C28 0(1) 1_555 1_555 1_555 1_555 yes
N5 C34 C29 C30 -175.5(8) 1_555 1_555 1_555 1_555 yes
N5 C34 C33 C32 175.3(9) 1_555 1_555 1_555 1_555 yes
N6 PT2 N4 C22 4.8(8) 1_555 1_555 1_555 1_555 yes
N6 PT2 N4 C26 -179.7(6) 1_555 1_555 1_555 1_555 yes
N6 PT2 N5 C27 64(3) 1_555 1_555 1_555 1_555 yes
N6 PT2 N5 C34 -105(3) 1_555 1_555 1_555 1_555 yes
N6 PT2 C37 C38 61.5(8) 1_555 1_555 1_555 1_555 yes
N6 PT2 C37 C42 -115.0(8) 1_555 1_555 1_555 1_555 yes
C1 N1 PT1 C16 -129(2) 1_555 1_555 1_555 1_555 yes
C1 N1 C5 C4 1(1) 1_555 1_555 1_555 1_555 yes
C1 N1 C5 C6 -179.8(8) 1_555 1_555 1_555 1_555 yes
C1 C2 C3 C4 0(1) 1_555 1_555 1_555 1_555 yes
C2 C1 N1 C5 0(1) 1_555 1_555 1_555 1_555 yes
C2 C3 C4 C5 0(1) 1_555 1_555 1_555 1_555 yes
C3 C4 C5 C6 179.8(8) 1_555 1_555 1_555 1_555 yes
C4 C5 C6 C7 -7(1) 1_555 1_555 1_555 1_555 yes
C5 N1 PT1 C16 42(2) 1_555 1_555 1_555 1_555 yes
C5 C6 N2 C13 173.8(7) 1_555 1_555 1_555 1_555 yes
C5 C6 C7 C8 -173.0(9) 1_555 1_555 1_555 1_555 yes
C6 N2 PT1 C16 -165.5(6) 1_555 1_555 1_555 1_555 yes
C6 N2 C13 C8 1.0(10) 1_555 1_555 1_555 1_555 yes
C6 N2 C13 C12 -173.6(9) 1_555 1_555 1_555 1_555 yes
C6 C7 C8 C9 177(1) 1_555 1_555 1_555 1_555 yes
C6 C7 C8 C13 0(1) 1_555 1_555 1_555 1_555 yes
C7 C6 N2 C13 -1(1) 1_555 1_555 1_555 1_555 yes
C7 C8 C9 C10 -173(1) 1_555 1_555 1_555 1_555 yes
C7 C8 C13 C12 174.7(8) 1_555 1_555 1_555 1_555 yes
C8 C9 C10 C11 -1(1) 1_555 1_555 1_555 1_555 yes
C8 C13 C12 C11 1(1) 1_555 1_555 1_555 1_555 yes
C9 C8 C13 C12 -3(1) 1_555 1_555 1_555 1_555 yes
C9 C10 C11 C12 0(1) 1_555 1_555 1_555 1_555 yes
C10 C9 C8 C13 3(1) 1_555 1_555 1_555 1_555 yes
C10 C11 C12 C13 0(1) 1_555 1_555 1_555 1_555 yes
C13 N2 PT1 C16 11.7(9) 1_555 1_555 1_555 1_555 yes
C14 N3 PT1 C16 50(23) 1_555 1_555 1_555 1_555 yes
C16 C17 C18 C19 2(1) 1_555 1_555 1_555 1_555 yes
C16 C21 C20 C19 1(1) 1_555 1_555 1_555 1_555 yes
C17 C16 C21 C20 2(1) 1_555 1_555 1_555 1_555 yes
C17 C18 C19 C20 2(1) 1_555 1_555 1_555 1_555 yes
C18 C17 C16 C21 -4(1) 1_555 1_555 1_555 1_555 yes
C18 C19 C20 C21 -4(1) 1_555 1_555 1_555 1_555 yes
C22 N4 PT2 C37 -115(3) 1_555 1_555 1_555 1_555 yes
C22 N4 C26 C25 0(1) 1_555 1_555 1_555 1_555 yes
C22 N4 C26 C27 -178.7(8) 1_555 1_555 1_555 1_555 yes
C22 C23 C24 C25 0(1) 1_555 1_555 1_555 1_555 yes
C23 C22 N4 C26 0(1) 1_555 1_555 1_555 1_555 yes
C23 C24 C25 C26 1(1) 1_555 1_555 1_555 1_555 yes
C24 C25 C26 C27 177.5(9) 1_555 1_555 1_555 1_555 yes
C25 C26 C27 C28 -7(1) 1_555 1_555 1_555 1_555 yes
C26 N4 PT2 C37 59(3) 1_555 1_555 1_555 1_555 yes
C26 C27 N5 C34 172.3(8) 1_555 1_555 1_555 1_555 yes
C26 C27 C28 C29 -170.9(9) 1_555 1_555 1_555 1_555 yes
C27 N5 PT2 C37 -171.6(6) 1_555 1_555 1_555 1_555 yes
C27 N5 C34 C29 1.1(10) 1_555 1_555 1_555 1_555 yes
C27 N5 C34 C33 -174.7(10) 1_555 1_555 1_555 1_555 yes
C27 C28 C29 C30 173.2(10) 1_555 1_555 1_555 1_555 yes
C27 C28 C29 C34 -2(1) 1_555 1_555 1_555 1_555 yes
C28 C27 N5 C34 -2.7(10) 1_555 1_555 1_555 1_555 yes
C28 C29 C30 C31 -175.5(10) 1_555 1_555 1_555 1_555 yes
C28 C29 C34 C33 177.2(8) 1_555 1_555 1_555 1_555 yes
C29 C30 C31 C32 0(1) 1_555 1_555 1_555 1_555 yes
C29 C34 C33 C32 0(1) 1_555 1_555 1_555 1_555 yes
C30 C29 C34 C33 0(1) 1_555 1_555 1_555 1_555 yes
C30 C31 C32 C33 1(1) 1_555 1_555 1_555 1_555 yes
C31 C30 C29 C34 0(1) 1_555 1_555 1_555 1_555 yes
C31 C32 C33 C34 -1(1) 1_555 1_555 1_555 1_555 yes
C34 N5 PT2 C37 18.4(9) 1_555 1_555 1_555 1_555 yes
C35 N6 PT2 C37 -30(4) 1_555 1_555 1_555 1_555 yes
C37 C38 C39 C40 1(1) 1_555 1_555 1_555 1_555 yes
C37 C42 C41 C40 0(1) 1_555 1_555 1_555 1_555 yes
C38 C37 C42 C41 0(1) 1_555 1_555 1_555 1_555 yes
C38 C39 C40 C41 -1(1) 1_555 1_555 1_555 1_555 yes
C39 C38 C37 C42 -1(1) 1_555 1_555 1_555 1_555 yes
C39 C40 C41 C42 0(1) 1_555 1_555 1_555 1_555 yes
